data_7051267
loop_
_publ_author_name
'Greener, Bryan'
'Foxon, Simon P.'
'Walton, Paul H.'

_publ_section_title
;
 Syntheses and structures of a range of metal complexes with the ligand
 cis,cis-1,3,5-(E,E)-tris(phenylpropenylideneamino)cyclohexane
;
_journal_issue 5
_journal_name_full 'New Journal of Chemistry'
_journal_page_first 269
_journal_paper_doi 10.1039/b000441n
_journal_volume 24
_journal_year 2000
_chemical_formula_moiety 'C33 H33 Cu N3 2+, O4 S 2-, C1.5 H6 O1.5'
_chemical_formula_sum 'C34.5 H39 Cu N3 O5.5 S'
_chemical_formula_weight 679.29
_chemical_melting_point 549.2(3)
_chemical_name_common '[Cu(Ph-protach)(SO4)(0.5CH3OH)], (1)'
_chemical_name_systematic
; 
cis,cis-1,3,5-(E,E)-tri(phenyl-propenylideneamino)cyclohexane 
copper sulfate, (1) 
{tri(phenyl-propenylideneamino)cyclohexane = (Ph-protach)} 
;
_space_group_IT_number 14
_symmetry_cell_setting monoclinic
_symmetry_space_group_name_Hall '-P 2yn'
_symmetry_space_group_name_H-M 'P 1 21/n 1'
_atom_sites_solution_hydrogens geom
_atom_sites_solution_primary direct
_atom_sites_solution_secondary difmap
_audit_creation_method SHELXL-97
_cell_angle_alpha 90.00
_cell_angle_beta 109.49(2)
_cell_angle_gamma 90.00
_cell_formula_units_Z 4
_cell_length_a 14.056(5)
_cell_length_b 17.494(3)
_cell_length_c 14.397(4)
_cell_measurement_reflns_used 20
_cell_measurement_temperature 293(2)
_cell_volume 3337.3(17)
_computing_cell_refinement 'AFC/MSC (Diffractometer Control)'
_computing_data_collection 'AFC/MSC (Diffractometer Control)'
_computing_data_reduction 'teXsan (Molecular Structure Corporation, 1992)'
_computing_molecular_graphics teXsan
_computing_publication_material SHELXL-97
_computing_structure_refinement 'SHELXL97 (Sheldrick, 1997)'
_computing_structure_solution 'SAPI91 (Rigaku Corporation, 1993)'
_diffrn_ambient_temperature 293(2)
_diffrn_measured_fraction_theta_full 0.960
_diffrn_measured_fraction_theta_max 0.960
_diffrn_measurement_device 'four-circle diffractometer'
_diffrn_measurement_device_type 'Rigaku AFC6S'
_diffrn_measurement_method \w--2\q
_diffrn_radiation_monochromator graphite
_diffrn_radiation_probe x-ray
_diffrn_radiation_source 'fine-focus sealed tube'
_diffrn_radiation_type MoK\a
_diffrn_radiation_wavelength 0.71069
_diffrn_reflns_av_R_equivalents 0.0000
_diffrn_reflns_av_sigmaI/netI 0.0490
_diffrn_reflns_limit_h_max 15
_diffrn_reflns_limit_h_min 0
_diffrn_reflns_limit_k_max 20
_diffrn_reflns_limit_k_min 0
_diffrn_reflns_limit_l_max 16
_diffrn_reflns_limit_l_min -17
_diffrn_reflns_number 6114
_diffrn_reflns_theta_full 25.00
_diffrn_reflns_theta_max 25.00
_diffrn_reflns_theta_min 2.74
_diffrn_source_current 30
_diffrn_source_voltage 50
_diffrn_standards_decay_% 0.045
_diffrn_standards_interval_count 150
_diffrn_standards_number 3
_exptl_absorpt_coefficient_mu 0.764
_exptl_absorpt_correction_T_max 0.6573
_exptl_absorpt_correction_T_min 0.6170
_exptl_absorpt_correction_type psi-scan
_exptl_absorpt_process_details '(North, Phillips & Mathews, 1968)'
_exptl_crystal_colour green
_exptl_crystal_density_diffrn 1.352
_exptl_crystal_density_method 'not measured'
_exptl_crystal_description block
_exptl_crystal_F_000 1424
_exptl_crystal_size_max 0.7
_exptl_crystal_size_mid 0.7
_exptl_crystal_size_min 0.6
_refine_diff_density_max 0.597
_refine_diff_density_min -0.519
_refine_diff_density_rms 0.062
_refine_ls_extinction_method none
_refine_ls_goodness_of_fit_ref 1.023
_refine_ls_hydrogen_treatment mixed
_refine_ls_matrix_type full
_refine_ls_number_parameters 435
_refine_ls_number_reflns 5644
_refine_ls_number_restraints 0
_refine_ls_restrained_S_all 1.023
_refine_ls_R_factor_all 0.1043
_refine_ls_R_factor_gt 0.0493
_refine_ls_shift/su_max 0.001
_refine_ls_shift/su_mean 0.000
_refine_ls_structure_factor_coef Fsqd
_refine_ls_weighting_details 'calc w=1/[\s^2^(Fo^2^)+(0.0646P)^2^+3.4458P] where P=(Fo^2^+2Fc^2^)/3'
_refine_ls_weighting_scheme calc
_refine_ls_wR_factor_gt 0.1207
_refine_ls_wR_factor_ref 0.1487
_reflns_number_gt 3642
_reflns_number_total 5644
_reflns_threshold_expression I>2\s(I)
_cod_data_source_file b000441n.txt
_cod_data_source_block 1
_cod_depositor_comments
;
The following automatic conversions were performed:

'_chemical_melting_point' value '549-549.5 K' was changed to
'549.2(3)' - the average value was taken and precision was estimated.

Automatic conversion script
Id: cif_fix_values 1569 2011-02-09 13:29:24Z adriana 
;
_cod_original_cell_volume 3337.3(15)
_cod_original_sg_symbol_H-M 'P 21/n'
_cod_original_formula_sum 'C34.50 H39 Cu N3 O5.5 S'
_cod_database_code 7051267

loop_
_symmetry_equiv_pos_as_xyz
'x, y, z'
'-x+1/2, y+1/2, -z+1/2'
'-x, -y, -z'
'x-1/2, -y-1/2, z-1/2'

loop_
_atom_site_label
_atom_site_type_symbol
_atom_site_fract_x
_atom_site_fract_y
_atom_site_fract_z
_atom_site_U_iso_or_equiv
_atom_site_adp_type
_atom_site_occupancy
_atom_site_symmetry_multiplicity
_atom_site_calc_flag
_atom_site_refinement_flags
_atom_site_disorder_assembly
_atom_site_disorder_group
Cu Cu 0.69259(4) 0.38745(3) 0.71113(4) 0.05234(19) Uani 1 1 d . . .
S1 S 0.57076(10) 0.26144(9) 0.62493(9) 0.0740(4) Uani 1 1 d . . .
O1 O 0.9057(7) 0.3995(4) 0.1366(7) 0.200(3) Uani 1 1 d . . .
H1 H 0.9629 0.3816 0.1532 0.300 Uiso 1 1 calc R . .
O4 O 0.6764(2) 0.2796(2) 0.6678(2) 0.0734(10) Uani 1 1 d . A .
O5 O 0.5231(3) 0.2425(3) 0.6954(3) 0.1002(14) Uani 1 1 d . A .
O2 O 0.5545(4) 0.3565(4) 0.6247(4) 0.0547(15) Uani 0.50 1 d P A 1
O3 O 0.5399(6) 0.2390(5) 0.5309(5) 0.074(2) Uani 0.50 1 d P A 1
O6 O 0.5048(5) 0.2941(5) 0.5364(5) 0.0641(18) Uani 0.50 1 d P A 2
O7 O 0.5836(7) 0.1745(5) 0.5884(7) 0.116(3) Uani 0.50 1 d P A 2
O8 O 0.5503(5) 0.4243(4) 0.6121(5) 0.0609(16) Uani 0.50 1 d P A 2
H8 H 0.4974 0.3904 0.6055 0.073 Uiso 0.50 1 calc PR A 2
C35 C 0.5214(9) 0.4945(6) 0.5524(8) 0.085(3) Uani 0.50 1 d P A 2
H35A H 0.4505 0.4931 0.5157 0.128 Uiso 0.50 1 calc PR A 2
H35B H 0.5588 0.4977 0.5077 0.128 Uiso 0.50 1 calc PR A 2
H35C H 0.5360 0.5383 0.5950 0.128 Uiso 0.50 1 calc PR A 2
N1 N 0.7688(3) 0.4364(2) 0.6161(2) 0.0514(9) Uani 1 1 d . A .
N2 N 0.6848(3) 0.4846(2) 0.7807(3) 0.0541(9) Uani 1 1 d . A .
N3 N 0.8175(2) 0.3679(2) 0.8263(3) 0.0471(9) Uani 1 1 d . A .
C1 C 0.8488(3) 0.4894(3) 0.6733(3) 0.0540(11) Uani 1 1 d . . .
H1A H 0.8818 0.5108 0.6289 0.065 Uiso 1 1 calc R A .
C2 C 0.8032(4) 0.5553(3) 0.7144(3) 0.0602(12) Uani 1 1 d . A .
H2A H 0.8514 0.5970 0.7314 0.072 Uiso 1 1 calc R . .
H2B H 0.7435 0.5734 0.6628 0.072 Uiso 1 1 calc R . .
C3 C 0.7742(3) 0.5356(2) 0.8049(3) 0.0546(11) Uani 1 1 d . . .
H3 H 0.7578 0.5832 0.8320 0.066 Uiso 1 1 calc R A .
C4 C 0.8621(3) 0.4981(3) 0.8833(3) 0.0554(12) Uani 1 1 d . A .
H4A H 0.8417 0.4851 0.9394 0.066 Uiso 1 1 calc R . .
H4B H 0.9173 0.5344 0.9054 0.066 Uiso 1 1 calc R . .
C5 C 0.8991(3) 0.4259(3) 0.8460(3) 0.0508(11) Uani 1 1 d . . .
H5 H 0.9590 0.4066 0.8979 0.061 Uiso 1 1 calc R A .
C6 C 0.9278(3) 0.4447(3) 0.7547(3) 0.0563(12) Uani 1 1 d . A .
H6A H 0.9414 0.3971 0.7269 0.068 Uiso 1 1 calc R . .
H6B H 0.9899 0.4740 0.7756 0.068 Uiso 1 1 calc R . .
C7 C 0.7551(3) 0.4299(3) 0.5243(3) 0.0549(11) Uani 1 1 d . . .
H7 H 0.7987 0.4565 0.4995 0.066 Uiso 1 1 calc R A .
C8 C 0.6774(3) 0.3847(3) 0.4562(3) 0.0565(11) Uani 1 1 d . A .
H8 H 0.6365 0.3543 0.4801 0.068 Uiso 1 1 calc R . .
C9 C 0.6622(4) 0.3850(3) 0.3601(3) 0.0626(12) Uani 1 1 d . . .
H9 H 0.7079 0.4131 0.3396 0.075 Uiso 1 1 calc R A .
C10 C 0.5813(4) 0.3460(3) 0.2823(3) 0.0558(11) Uani 1 1 d . A .
C11 C 0.5895(4) 0.3369(3) 0.1889(4) 0.0737(15) Uani 1 1 d . . .
H11 H 0.6474 0.3539 0.1776 0.088 Uiso 1 1 calc R A .
C12 C 0.5139(6) 0.3033(4) 0.1135(4) 0.0917(19) Uani 1 1 d . A .
H12 H 0.5206 0.2979 0.0517 0.110 Uiso 1 1 calc R . .
C13 C 0.4286(6) 0.2779(4) 0.1295(4) 0.098(2) Uani 1 1 d . . .
H13 H 0.3778 0.2543 0.0790 0.117 Uiso 1 1 calc R A .
C14 C 0.4181(5) 0.2874(3) 0.2205(4) 0.0850(17) Uani 1 1 d . A .
H14 H 0.3594 0.2711 0.2306 0.102 Uiso 1 1 calc R . .
C15 C 0.4941(4) 0.3210(3) 0.2968(4) 0.0676(13) Uani 1 1 d . . .
H15 H 0.4865 0.3267 0.3582 0.081 Uiso 1 1 calc R A .
C16 C 0.6164(4) 0.4995(3) 0.8194(3) 0.0597(12) Uani 1 1 d . . .
H16 H 0.6197 0.5462 0.8513 0.072 Uiso 1 1 calc R A .
C17 C 0.5352(3) 0.4482(3) 0.8164(3) 0.0568(11) Uani 1 1 d . A .
H17 H 0.5274 0.4032 0.7801 0.068 Uiso 1 1 calc R . .
C18 C 0.4709(3) 0.4637(3) 0.8644(3) 0.0569(12) Uani 1 1 d . . .
H18 H 0.4790 0.5106 0.8963 0.068 Uiso 1 1 calc R A .
C19 C 0.3894(3) 0.4153(3) 0.8724(3) 0.0541(11) Uani 1 1 d . A .
C20 C 0.3198(4) 0.4453(3) 0.9123(4) 0.0667(13) Uani 1 1 d . . .
H20 H 0.3261 0.4957 0.9341 0.080 Uiso 1 1 calc R A .
C21 C 0.2407(4) 0.4005(4) 0.9200(4) 0.0773(16) Uani 1 1 d . A .
H21 H 0.1951 0.4212 0.9474 0.093 Uiso 1 1 calc R . .
C22 C 0.2296(4) 0.3276(4) 0.8879(4) 0.0762(16) Uani 1 1 d . . .
H22 H 0.1763 0.2982 0.8929 0.091 Uiso 1 1 calc R A .
C23 C 0.2969(4) 0.2966(3) 0.8480(4) 0.0720(14) Uani 1 1 d . A .
H23 H 0.2889 0.2462 0.8259 0.086 Uiso 1 1 calc R . .
C24 C 0.3762(4) 0.3393(3) 0.8403(3) 0.0597(12) Uani 1 1 d . . .
H24 H 0.4215 0.3175 0.8135 0.072 Uiso 1 1 calc R A .
C25 C 0.8271(3) 0.3179(3) 0.8927(3) 0.0517(11) Uani 1 1 d . . .
H25 H 0.8896 0.3142 0.9421 0.062 Uiso 1 1 calc R A .
C26 C 0.7487(3) 0.2663(3) 0.8977(3) 0.0542(11) Uani 1 1 d . A .
H26 H 0.6876 0.2641 0.8461 0.065 Uiso 1 1 calc R . .
C27 C 0.7639(4) 0.2219(3) 0.9763(3) 0.0601(12) Uani 1 1 d . . .
H27 H 0.8292 0.2215 1.0212 0.072 Uiso 1 1 calc R A .
C28 C 0.6909(4) 0.1738(3) 1.0007(3) 0.0575(12) Uani 1 1 d . A .
C29 C 0.7218(5) 0.1334(3) 1.0888(4) 0.0821(17) Uani 1 1 d . . .
H29 H 0.7893 0.1346 1.1285 0.099 Uiso 1 1 calc R A .
C30 C 0.6535(6) 0.0915(4) 1.1179(5) 0.099(2) Uani 1 1 d . A .
H30 H 0.6745 0.0661 1.1781 0.118 Uiso 1 1 calc R . .
C31 C 0.5561(6) 0.0872(4) 1.0589(5) 0.092(2) Uani 1 1 d . . .
H31 H 0.5105 0.0584 1.0785 0.111 Uiso 1 1 calc R A .
C32 C 0.5238(4) 0.1251(3) 0.9703(5) 0.0757(16) Uani 1 1 d . A .
H32 H 0.4566 0.1217 0.9302 0.091 Uiso 1 1 calc R . .
C33 C 0.5904(4) 0.1682(3) 0.9406(4) 0.0632(13) Uani 1 1 d . . .
H33 H 0.5683 0.1935 0.8803 0.076 Uiso 1 1 calc R A .
C34 C 0.8578(8) 0.3707(8) 0.1908(10) 0.221(7) Uani 1 1 d . . .
H34A H 0.8510 0.3165 0.1802 0.331 Uiso 1 1 calc R . .
H34B H 0.7920 0.3935 0.1736 0.331 Uiso 1 1 calc R . .
H34C H 0.8947 0.3806 0.2589 0.331 Uiso 1 1 calc R . .

loop_
_atom_site_aniso_label
_atom_site_aniso_U_11
_atom_site_aniso_U_22
_atom_site_aniso_U_33
_atom_site_aniso_U_23
_atom_site_aniso_U_13
_atom_site_aniso_U_12
Cu 0.0415(3) 0.0707(4) 0.0453(3) -0.0118(3) 0.0150(2) -0.0156(3)
S1 0.0494(7) 0.1108(12) 0.0537(7) 0.0138(8) 0.0064(6) -0.0152(7)
O1 0.223(9) 0.085(4) 0.244(9) -0.008(5) 0.013(7) 0.009(5)
O4 0.0493(19) 0.098(3) 0.071(2) -0.035(2) 0.0175(16) -0.0257(18)
O5 0.081(3) 0.141(4) 0.076(2) 0.012(3) 0.023(2) -0.046(3)
O2 0.037(3) 0.062(4) 0.059(4) -0.008(3) 0.006(3) -0.004(3)
O3 0.075(5) 0.079(6) 0.055(4) -0.021(4) 0.003(4) -0.026(5)
O6 0.048(4) 0.074(5) 0.056(4) 0.011(4) 0.000(3) -0.003(4)
O7 0.119(7) 0.054(5) 0.124(7) -0.028(5) -0.028(6) -0.002(5)
O8 0.046(4) 0.063(5) 0.066(4) -0.011(4) 0.008(3) 0.004(3)
C35 0.087(8) 0.058(7) 0.093(8) 0.002(6) 0.007(6) 0.028(6)
N1 0.045(2) 0.064(2) 0.045(2) -0.0050(18) 0.0160(16) -0.0069(18)
N2 0.049(2) 0.065(2) 0.051(2) 0.0021(18) 0.0204(17) 0.0024(19)
N3 0.041(2) 0.049(2) 0.051(2) -0.0026(17) 0.0145(16) -0.0048(16)
C1 0.052(3) 0.062(3) 0.053(3) 0.000(2) 0.026(2) -0.014(2)
C2 0.065(3) 0.055(3) 0.062(3) 0.003(2) 0.023(2) -0.012(2)
C3 0.062(3) 0.044(3) 0.065(3) -0.009(2) 0.030(2) -0.008(2)
C4 0.055(3) 0.056(3) 0.052(3) -0.012(2) 0.013(2) -0.018(2)
C5 0.037(2) 0.058(3) 0.052(3) -0.003(2) 0.0067(19) -0.013(2)
C6 0.044(3) 0.065(3) 0.062(3) -0.009(2) 0.020(2) -0.014(2)
C7 0.049(3) 0.069(3) 0.050(3) -0.001(2) 0.021(2) -0.003(2)
C8 0.051(3) 0.072(3) 0.048(2) 0.004(2) 0.019(2) 0.004(2)
C9 0.060(3) 0.080(3) 0.054(3) 0.002(3) 0.027(2) 0.001(3)
C10 0.063(3) 0.058(3) 0.045(2) 0.001(2) 0.016(2) 0.007(2)
C11 0.091(4) 0.079(4) 0.053(3) -0.002(3) 0.027(3) 0.013(3)
C12 0.133(6) 0.082(4) 0.051(3) -0.011(3) 0.018(4) 0.007(4)
C13 0.122(6) 0.080(4) 0.060(4) -0.006(3) -0.013(4) -0.004(4)
C14 0.082(4) 0.080(4) 0.077(4) 0.018(3) 0.005(3) -0.017(3)
C15 0.077(4) 0.065(3) 0.053(3) 0.007(2) 0.012(3) -0.003(3)
C16 0.065(3) 0.057(3) 0.062(3) 0.005(2) 0.027(2) 0.007(2)
C17 0.056(3) 0.059(3) 0.060(3) 0.002(2) 0.027(2) 0.000(2)
C18 0.057(3) 0.057(3) 0.060(3) -0.001(2) 0.025(2) 0.005(2)
C19 0.050(3) 0.067(3) 0.048(2) 0.003(2) 0.020(2) 0.011(2)
C20 0.060(3) 0.077(4) 0.071(3) -0.018(3) 0.032(3) 0.000(3)
C21 0.068(3) 0.099(5) 0.079(4) -0.022(3) 0.044(3) -0.005(3)
C22 0.063(3) 0.102(5) 0.072(3) -0.014(3) 0.032(3) -0.019(3)
C23 0.072(4) 0.071(4) 0.077(4) -0.010(3) 0.031(3) -0.007(3)
C24 0.057(3) 0.070(3) 0.057(3) -0.004(2) 0.025(2) 0.005(2)
C25 0.042(2) 0.058(3) 0.052(3) 0.000(2) 0.0100(19) -0.002(2)
C26 0.052(3) 0.058(3) 0.053(3) -0.001(2) 0.018(2) -0.010(2)
C27 0.059(3) 0.060(3) 0.059(3) 0.001(2) 0.017(2) -0.005(2)
C28 0.072(3) 0.058(3) 0.045(2) -0.003(2) 0.024(2) -0.007(2)
C29 0.102(4) 0.082(4) 0.060(3) 0.003(3) 0.024(3) -0.022(3)
C30 0.143(6) 0.098(5) 0.066(4) 0.006(3) 0.050(4) -0.027(5)
C31 0.119(6) 0.092(5) 0.096(5) -0.015(4) 0.076(5) -0.033(4)
C32 0.074(4) 0.077(4) 0.091(4) -0.013(3) 0.047(3) -0.015(3)
C33 0.063(3) 0.071(3) 0.062(3) -0.005(3) 0.029(3) -0.005(3)
C34 0.134(8) 0.315(18) 0.289(15) -0.093(13) 0.171(10) -0.038(9)

loop_
_atom_type_symbol
_atom_type_description
_atom_type_scat_dispersion_real
_atom_type_scat_dispersion_imag
_atom_type_scat_source
Cu Cu 0.3201 1.2651 'International Tables Vol C Tables 4.2.6.8 and 6.1.1.4'
S S 0.1246 0.1234 'International Tables Vol C Tables 4.2.6.8 and 6.1.1.4'
O O 0.0106 0.0060 'International Tables Vol C Tables 4.2.6.8 and 6.1.1.4'
N N 0.0061 0.0033 'International Tables Vol C Tables 4.2.6.8 and 6.1.1.4'
C C 0.0033 0.0016 'International Tables Vol C Tables 4.2.6.8 and 6.1.1.4'
H H 0.0000 0.0000 'International Tables Vol C Tables 4.2.6.8 and 6.1.1.4'

loop_
_geom_angle_atom_site_label_1
_geom_angle_atom_site_label_2
_geom_angle_atom_site_label_3
_geom_angle
_geom_angle_site_symmetry_1
_geom_angle_site_symmetry_3
_geom_angle_publ_flag
O4 Cu N2 162.22(14) . . ?
O4 Cu O2 63.9(2) . . ?
N2 Cu O2 109.8(2) . . ?
O4 Cu N3 94.32(14) . . ?
N2 Cu N3 84.81(14) . . ?
O2 Cu N3 150.5(2) . . ?
O4 Cu O8 95.4(2) . . ?
N2 Cu O8 83.2(2) . . ?
O2 Cu O8 33.5(2) . . ?
N3 Cu O8 166.8(2) . . ?
O4 Cu N1 101.92(14) . . ?
N2 Cu N1 95.82(14) . . ?
O2 Cu N1 107.2(2) . . ?
N3 Cu N1 96.22(14) . . ?
O8 Cu N1 90.6(2) . . ?
O3 S1 O6 46.7(4) . . ?
O3 S1 O5 125.5(4) . . ?
O6 S1 O5 114.2(4) . . ?
O3 S1 O4 116.1(4) . . ?
O6 S1 O4 124.5(3) . . ?
O5 S1 O4 114.0(2) . . ?
O3 S1 O7 55.7(5) . . ?
O6 S1 O7 101.2(5) . . ?
O5 S1 O7 98.0(5) . . ?
O4 S1 O7 97.7(4) . . ?
O3 S1 O2 106.9(5) . . ?
O6 S1 O2 63.4(4) . . ?
O5 S1 O2 97.8(3) . . ?
O4 S1 O2 84.4(2) . . ?
O7 S1 O2 161.5(4) . . ?
S1 O4 Cu 109.9(2) . . ?
S1 O2 Cu 99.4(3) . . ?
C35 O8 Cu 131.0(6) . . ?
C7 N1 C1 117.2(4) . . ?
C7 N1 Cu 132.9(3) . . ?
C1 N1 Cu 109.8(2) . . ?
C16 N2 C3 118.1(4) . . ?
C16 N2 Cu 124.4(3) . . ?
C3 N2 Cu 116.5(3) . . ?
C25 N3 C5 116.4(4) . . ?
C25 N3 Cu 125.8(3) . . ?
C5 N3 Cu 116.7(3) . . ?
N1 C1 C2 110.4(4) . . ?
N1 C1 C6 109.2(4) . . ?
C2 C1 C6 112.2(4) . . ?
C3 C2 C1 115.1(4) . . ?
N2 C3 C4 109.4(4) . . ?
N2 C3 C2 112.4(4) . . ?
C4 C3 C2 110.4(4) . . ?
C3 C4 C5 112.6(3) . . ?
N3 C5 C4 107.4(3) . . ?
N3 C5 C6 112.9(3) . . ?
C4 C5 C6 109.9(4) . . ?
C5 C6 C1 115.8(4) . . ?
N1 C7 C8 125.1(4) . . ?
C9 C8 C7 122.0(5) . . ?
C8 C9 C10 127.3(5) . . ?
C15 C10 C11 118.1(5) . . ?
C15 C10 C9 122.1(4) . . ?
C11 C10 C9 119.7(5) . . ?
C12 C11 C10 121.3(6) . . ?
C13 C12 C11 119.8(6) . . ?
C12 C13 C14 120.0(6) . . ?
C13 C14 C15 120.5(6) . . ?
C14 C15 C10 120.2(5) . . ?
N2 C16 C17 123.9(5) . . ?
C18 C17 C16 121.5(5) . . ?
C17 C18 C19 127.4(5) . . ?
C20 C19 C24 117.4(5) . . ?
C20 C19 C18 119.5(4) . . ?
C24 C19 C18 123.1(4) . . ?
C19 C20 C21 120.6(5) . . ?
C22 C21 C20 120.6(5) . . ?
C21 C22 C23 120.0(5) . . ?
C22 C23 C24 120.6(5) . . ?
C23 C24 C19 120.7(5) . . ?
N3 C25 C26 125.2(4) . . ?
C27 C26 C25 119.9(4) . . ?
C26 C27 C28 128.0(5) . . ?
C29 C28 C33 118.4(5) . . ?
C29 C28 C27 118.8(5) . . ?
C33 C28 C27 122.7(4) . . ?
C30 C29 C28 120.6(6) . . ?
C31 C30 C29 120.0(6) . . ?
C30 C31 C32 120.6(6) . . ?
C31 C32 C33 120.3(6) . . ?
C32 C33 C28 120.0(5) . . ?

loop_
_geom_bond_atom_site_label_1
_geom_bond_atom_site_label_2
_geom_bond_distance
_geom_bond_site_symmetry_2
_geom_bond_publ_flag
Cu O4 1.976(4) . ?
Cu N2 1.994(4) . ?
Cu O2 1.999(5) . ?
Cu N3 2.001(3) . ?
Cu O8 2.132(6) . ?
Cu N1 2.175(3) . ?
S1 O3 1.335(6) . ?
S1 O6 1.422(6) . ?
S1 O5 1.428(4) . ?
S1 O4 1.441(3) . ?
S1 O7 1.639(8) . ?
S1 O2 1.679(7) . ?
O1 C34 1.291(11) . ?
O8 C35 1.476(12) . ?
N1 C7 1.276(5) . ?
N1 C1 1.477(5) . ?
N2 C16 1.288(5) . ?
N2 C3 1.484(5) . ?
N3 C25 1.270(5) . ?
N3 C5 1.486(5) . ?
C1 C2 1.531(6) . ?
C1 C6 1.533(6) . ?
C2 C3 1.529(6) . ?
C3 C4 1.517(6) . ?
C4 C5 1.531(6) . ?
C5 C6 1.533(6) . ?
C7 C8 1.437(6) . ?
C8 C9 1.328(6) . ?
C9 C10 1.471(6) . ?
C10 C15 1.383(7) . ?
C10 C11 1.396(6) . ?
C11 C12 1.372(8) . ?
C12 C13 1.368(9) . ?
C13 C14 1.375(9) . ?
C14 C15 1.382(7) . ?
C16 C17 1.442(6) . ?
C17 C18 1.336(6) . ?
C18 C19 1.460(6) . ?
C19 C20 1.393(6) . ?
C19 C24 1.398(7) . ?
C20 C21 1.393(7) . ?
C21 C22 1.348(8) . ?
C22 C23 1.372(7) . ?
C23 C24 1.377(7) . ?
C25 C26 1.446(6) . ?
C26 C27 1.329(6) . ?
C27 C28 1.458(6) . ?
C28 C29 1.388(7) . ?
C28 C33 1.392(6) . ?
C29 C30 1.381(8) . ?
C30 C31 1.351(9) . ?
C31 C32 1.374(8) . ?
C32 C33 1.377(7) . ?

loop_
_geom_torsion_atom_site_label_1
_geom_torsion_atom_site_label_2
_geom_torsion_atom_site_label_3
_geom_torsion_atom_site_label_4
_geom_torsion
_geom_torsion_site_symmetry_1
_geom_torsion_site_symmetry_2
_geom_torsion_site_symmetry_3
_geom_torsion_site_symmetry_4
_geom_torsion_publ_flag
O3 S1 O4 Cu 119.4(5) . . . . ?
O6 S1 O4 Cu 65.6(5) . . . . ?
O5 S1 O4 Cu -82.7(3) . . . . ?
O7 S1 O4 Cu 174.9(4) . . . . ?
O2 S1 O4 Cu 13.3(3) . . . . ?
N2 Cu O4 S1 60.4(6) . . . . ?
O2 Cu O4 S1 -12.4(3) . . . . ?
N3 Cu O4 S1 146.9(2) . . . . ?
O8 Cu O4 S1 -24.1(3) . . . . ?
N1 Cu O4 S1 -115.8(2) . . . . ?
O3 S1 O2 Cu -128.1(4) . . . . ?
O6 S1 O2 Cu -145.8(4) . . . . ?
O5 S1 O2 Cu 101.0(3) . . . . ?
O4 S1 O2 Cu -12.5(2) . . . . ?
O7 S1 O2 Cu -110.1(12) . . . . ?
O4 Cu O2 S1 10.1(2) . . . . ?
N2 Cu O2 S1 -151.8(2) . . . . ?
N3 Cu O2 S1 -35.7(6) . . . . ?
O8 Cu O2 S1 168.6(6) . . . . ?
N1 Cu O2 S1 105.2(3) . . . . ?
O4 Cu O8 C35 -139.1(8) . . . . ?
N2 Cu O8 C35 58.8(8) . . . . ?
O2 Cu O8 C35 -158.3(10) . . . . ?
N3 Cu O8 C35 83.9(13) . . . . ?
N1 Cu O8 C35 -37.0(8) . . . . ?
O4 Cu N1 C7 44.2(5) . . . . ?
N2 Cu N1 C7 -134.7(4) . . . . ?
O2 Cu N1 C7 -21.9(5) . . . . ?
N3 Cu N1 C7 139.9(4) . . . . ?
O8 Cu N1 C7 -51.5(5) . . . . ?
O4 Cu N1 C1 -138.6(3) . . . . ?
N2 Cu N1 C1 42.5(3) . . . . ?
O2 Cu N1 C1 155.3(3) . . . . ?
N3 Cu N1 C1 -42.9(3) . . . . ?
O8 Cu N1 C1 125.7(3) . . . . ?
O4 Cu N2 C16 -23.6(7) . . . . ?
O2 Cu N2 C16 42.1(4) . . . . ?
N3 Cu N2 C16 -111.5(4) . . . . ?
O8 Cu N2 C16 62.9(4) . . . . ?
N1 Cu N2 C16 152.7(4) . . . . ?
O4 Cu N2 C3 144.5(4) . . . . ?
O2 Cu N2 C3 -149.8(3) . . . . ?
N3 Cu N2 C3 56.5(3) . . . . ?
O8 Cu N2 C3 -129.1(4) . . . . ?
N1 Cu N2 C3 -39.2(3) . . . . ?
O4 Cu N3 C25 -52.5(4) . . . . ?
N2 Cu N3 C25 109.7(4) . . . . ?
O2 Cu N3 C25 -12.3(6) . . . . ?
O8 Cu N3 C25 84.6(10) . . . . ?
N1 Cu N3 C25 -155.0(4) . . . . ?
O4 Cu N3 C5 139.6(3) . . . . ?
N2 Cu N3 C5 -58.2(3) . . . . ?
O2 Cu N3 C5 179.8(4) . . . . ?
O8 Cu N3 C5 -83.3(10) . . . . ?
N1 Cu N3 C5 37.1(3) . . . . ?
C7 N1 C1 C2 116.3(4) . . . . ?
Cu N1 C1 C2 -61.3(4) . . . . ?
C7 N1 C1 C6 -119.8(4) . . . . ?
Cu N1 C1 C6 62.5(4) . . . . ?
N1 C1 C2 C3 77.4(5) . . . . ?
C6 C1 C2 C3 -44.7(5) . . . . ?
C16 N2 C3 C4 100.4(5) . . . . ?
Cu N2 C3 C4 -68.5(4) . . . . ?
C16 N2 C3 C2 -136.7(4) . . . . ?
Cu N2 C3 C2 54.5(4) . . . . ?
C1 C2 C3 N2 -70.8(5) . . . . ?
C1 C2 C3 C4 51.5(5) . . . . ?
N2 C3 C4 C5 66.6(5) . . . . ?
C2 C3 C4 C5 -57.5(5) . . . . ?
C25 N3 C5 C4 -99.1(4) . . . . ?
Cu N3 C5 C4 70.0(4) . . . . ?
C25 N3 C5 C6 139.5(4) . . . . ?
Cu N3 C5 C6 -51.4(4) . . . . ?
C3 C4 C5 N3 -66.7(4) . . . . ?
C3 C4 C5 C6 56.5(5) . . . . ?
N3 C5 C6 C1 70.0(5) . . . . ?
C4 C5 C6 C1 -49.9(5) . . . . ?
N1 C1 C6 C5 -78.6(5) . . . . ?
C2 C1 C6 C5 44.2(5) . . . . ?
C1 N1 C7 C8 -176.3(4) . . . . ?
Cu N1 C7 C8 0.7(7) . . . . ?
N1 C7 C8 C9 174.7(5) . . . . ?
C7 C8 C9 C10 -175.3(5) . . . . ?
C8 C9 C10 C15 18.5(8) . . . . ?
C8 C9 C10 C11 -164.7(5) . . . . ?
C15 C10 C11 C12 -0.7(8) . . . . ?
C9 C10 C11 C12 -177.6(5) . . . . ?
C10 C11 C12 C13 -0.2(9) . . . . ?
C11 C12 C13 C14 1.2(10) . . . . ?
C12 C13 C14 C15 -1.4(9) . . . . ?
C13 C14 C15 C10 0.5(8) . . . . ?
C11 C10 C15 C14 0.5(7) . . . . ?
C9 C10 C15 C14 177.3(5) . . . . ?
C3 N2 C16 C17 -168.8(4) . . . . ?
Cu N2 C16 C17 -1.0(6) . . . . ?
N2 C16 C17 C18 174.6(4) . . . . ?
C16 C17 C18 C19 -176.2(4) . . . . ?
C17 C18 C19 C20 -170.0(5) . . . . ?
C17 C18 C19 C24 9.1(7) . . . . ?
C24 C19 C20 C21 0.3(7) . . . . ?
C18 C19 C20 C21 179.4(5) . . . . ?
C19 C20 C21 C22 -0.6(8) . . . . ?
C20 C21 C22 C23 0.4(9) . . . . ?
C21 C22 C23 C24 0.1(8) . . . . ?
C22 C23 C24 C19 -0.4(8) . . . . ?
C20 C19 C24 C23 0.2(7) . . . . ?
C18 C19 C24 C23 -178.8(4) . . . . ?
C5 N3 C25 C26 167.2(4) . . . . ?
Cu N3 C25 C26 -0.7(7) . . . . ?
N3 C25 C26 C27 -172.7(5) . . . . ?
C25 C26 C27 C28 171.5(5) . . . . ?
C26 C27 C28 C29 -178.0(5) . . . . ?
C26 C27 C28 C33 0.3(8) . . . . ?
C33 C28 C29 C30 -2.9(8) . . . . ?
C27 C28 C29 C30 175.5(5) . . . . ?
C28 C29 C30 C31 2.3(10) . . . . ?
C29 C30 C31 C32 -0.8(10) . . . . ?
C30 C31 C32 C33 -0.2(9) . . . . ?
C31 C32 C33 C28 -0.4(8) . . . . ?
C29 C28 C33 C32 1.9(7) . . . . ?
C27 C28 C33 C32 -176.4(5) . . . . ?
